data_7031358
loop_
_publ_author_name
'Steichen, Marc'
'Brooks, Neil R.'
'Van Meervelt, Luc'
'Fransaer, Jan'
'Binnemans, Koen'

_publ_section_title
;
 Homoleptic and heteroleptic N-alkylimidazole zinc(ii)-containing ionic
 liquids for high current density electrodeposition.
;
_journal_issue 32
_journal_name_full 'Dalton transactions (Cambridge, England : 2003)'
_journal_page_first 12329
_journal_page_last 12341
_journal_paper_doi 10.1039/c4dt00182f
_journal_volume 43
_journal_year 2014
_chemical_formula_moiety 'C25.5 H39 N12 Zn, 2(C2 F6 N O4 S2)'
_chemical_formula_sum 'C29.5 H39 F12 N14 O8 S4 Zn'
_chemical_formula_weight 1139.36
_chemical_name_common
;
4.5(N-methylimidazole) 1.5(N-ethylimidazole) zinc(II)
bis(trifluoromethylsulfony)limide
;
_chemical_name_systematic
;
4.5(N-methylimidazole) 1.5(N-ethylimidazole) zinc(II)
bis(trifluoromethylsulfony)limide
;
_space_group_crystal_system monoclinic
_space_group_IT_number 14
_space_group_name_Hall '-P 2ybc'
_space_group_name_H-M_alt 'P 1 21/c 1'
_symmetry_space_group_name_Hall '-P 2ybc'
_symmetry_space_group_name_H-M 'P 1 21/c 1'
_atom_sites_solution_hydrogens geom
_atom_sites_solution_primary direct
_atom_sites_solution_secondary difmap
_audit_creation_date 2013-12-22
_audit_creation_method
;
Olex2 1.2-beta
(compiled 2013.12.10 svn.r2850 for OlexSys, GUI svn.r4736)
;
_cell_angle_alpha 90.00
_cell_angle_beta 95.811(2)
_cell_angle_gamma 90.00
_cell_formula_units_Z 2
_cell_length_a 8.3667(2)
_cell_length_b 11.5721(3)
_cell_length_c 24.0909(4)
_cell_measurement_reflns_used 3706
_cell_measurement_temperature 100(2)
_cell_measurement_theta_max 28.6960
_cell_measurement_theta_min 3.3890
_cell_volume 2320.50(9)
_computing_cell_refinement
;
CrysAlisPro, Agilent Technologies,
Version 1.171.36.28 (release 01-02-2013 CrysAlis171 .NET)
(compiled Feb  1 2013,16:14:44)
;
_computing_data_collection
;
CrysAlisPro, Agilent Technologies,
Version 1.171.36.28 (release 01-02-2013 CrysAlis171 .NET)
(compiled Feb  1 2013,16:14:44)
;
_computing_data_reduction
;
CrysAlisPro, Agilent Technologies,
Version 1.171.36.28 (release 01-02-2013 CrysAlis171 .NET)
(compiled Feb  1 2013,16:14:44)
;
_computing_molecular_graphics 'Olex2 (Dolomanov et al., 2009)'
_computing_publication_material 'Olex2 (Dolomanov et al., 2009)'
_computing_structure_refinement 'XL (Sheldrick, 2008)'
_computing_structure_solution 'ShelXS (Sheldrick, 2008)'
_diffrn_ambient_temperature 100(2)
_diffrn_detector_area_resol_mean 15.9631
_diffrn_measured_fraction_theta_full 0.997
_diffrn_measured_fraction_theta_max 0.846
_diffrn_measurement_device_type 'SuperNova, Single source at offset, Eos'
_diffrn_measurement_method '\w scans'
_diffrn_orient_matrix_UB_11 -0.0241151000
_diffrn_orient_matrix_UB_12 -0.0593854000
_diffrn_orient_matrix_UB_13 0.0012941000
_diffrn_orient_matrix_UB_21 0.0453692000
_diffrn_orient_matrix_UB_22 -0.0056575000
_diffrn_orient_matrix_UB_23 0.0264080000
_diffrn_orient_matrix_UB_31 -0.0679163000
_diffrn_orient_matrix_UB_32 0.0172464000
_diffrn_orient_matrix_UB_33 0.0131896000
_diffrn_radiation_monochromator mirror
_diffrn_radiation_type MoK\a
_diffrn_radiation_wavelength 0.71073
_diffrn_reflns_av_R_equivalents 0.0161
_diffrn_reflns_av_unetI/netI 0.0264
_diffrn_reflns_limit_h_max 6
_diffrn_reflns_limit_h_min -11
_diffrn_reflns_limit_k_max 11
_diffrn_reflns_limit_k_min -15
_diffrn_reflns_limit_l_max 32
_diffrn_reflns_limit_l_min -32
_diffrn_reflns_number 10876
_diffrn_reflns_theta_full 26.00
_diffrn_reflns_theta_max 29.21
_diffrn_reflns_theta_min 2.83
_diffrn_source 'SuperNova (Mo) X-ray Source'
_exptl_absorpt_coefficient_mu 0.819
_exptl_absorpt_correction_T_max 1.00000
_exptl_absorpt_correction_T_min 0.67906
_exptl_absorpt_correction_type multi-scan
_exptl_absorpt_process_details
;
CrysAlisPro, Agilent Technologies,
Version 1.171.36.28 (release 01-02-2013 CrysAlis171 .NET)
(compiled Feb  1 2013,16:14:44)
Empirical absorption correction using spherical harmonics,
 implemented in SCALE3 ABSPACK scaling algorithm.
;
_exptl_crystal_colour colourless
_exptl_crystal_density_diffrn 1.631
_exptl_crystal_density_method 'not measured'
_exptl_crystal_description needle
_exptl_crystal_F_000 1160
_exptl_crystal_size_max 0.62
_exptl_crystal_size_mid 0.05
_exptl_crystal_size_min 0.05
_refine_diff_density_max 0.889
_refine_diff_density_min -0.739
_refine_diff_density_rms 0.074
_refine_ls_extinction_method none
_refine_ls_goodness_of_fit_ref 1.035
_refine_ls_hydrogen_treatment constr
_refine_ls_matrix_type full
_refine_ls_number_parameters 327
_refine_ls_number_reflns 5326
_refine_ls_number_restraints 4
_refine_ls_restrained_S_all 1.050
_refine_ls_R_factor_all 0.0622
_refine_ls_R_factor_gt 0.0511
_refine_ls_shift/su_max 0.000
_refine_ls_shift/su_mean 0.000
_refine_ls_structure_factor_coef Fsqd
_refine_ls_weighting_details 'calc w=1/[\s^2^(Fo^2^)+(0.0649P)^2^+3.0966P] where P=(Fo^2^+2Fc^2^)/3'
_refine_ls_weighting_scheme calc
_refine_ls_wR_factor_gt 0.1294
_refine_ls_wR_factor_ref 0.1383
_reflns_number_gt 4415
_reflns_number_total 5326
_reflns_threshold_expression >2sigma(I)
_cod_data_source_file c4dt00182f2.cif
_cod_data_source_block nrb182
_cod_depositor_comments 'Adding full bibliography for 7031354--7031358.cif.'
_cod_original_cell_volume 2320.49(9)
_cod_original_formula_sum 'C29.50 H39 F12 N14 O8 S4 Zn'
_cod_database_code 7031358
_chemical_oxdiff_formula 'Zn C4 F12 S4 O8 N2 N12 C26 H50'
_reflns_odcompleteness_completeness 99.82
_reflns_odcompleteness_iscentric 1
_reflns_odcompleteness_theta 26.32
_olex2_refinement_description
;
1. Fixed Uiso
 At 1.2 times of:
  All C(H) groups, All C(H,H) groups
 At 1.5 times of:
  All C(H,H,H) groups
2. Shared sites
{C6, C6'}
{C13, C13'}
{C20, C20'}
3. Restrained distances
 C6-C7 = C13-C14 = C20-C21
 1.5 with sigma of 0.01
4. Uiso/Uaniso restraints and constraints
Uanis(C6) = Uanis(C6')
Uanis(C13) = Uanis(C13')
Uanis(C20) = Uanis(C20')
5. Others
 1*[Sof(C6)+Sof(H6A)+Sof(H6B)+Sof(C7)+Sof(H7A)+Sof(H7B)+Sof(H7C)+Sof(C6')+
 Sof(H6'A)+Sof(H6'B)+Sof(H6'C)]+1*[Sof(C13)+Sof(H13A)+Sof(H13B)+Sof(C14)+
 Sof(H14A)+Sof(H14B)+Sof(H14C)+Sof(C13')+Sof(H13C)+Sof(H13D)+Sof(H13E)]+1*
 [Sof(C20)+Sof(H20A)+Sof(H20B)+Sof(C21)+Sof(H21A)+Sof(H21B)+Sof(H21C)+Sof(C20')+
 Sof(H20C)+Sof(H20D)+Sof(H20E)]=0.75 with esd of 0.00001
 Sof(C6')=Sof(H6'A)=Sof(H6'B)=Sof(H6'C)=1-FVAR(1)
 Sof(C6)=Sof(H6A)=Sof(H6B)=Sof(C7)=Sof(H7A)=Sof(H7B)=Sof(H7C)=FVAR(1)
 Sof(C13')=Sof(H13C)=Sof(H13D)=Sof(H13E)=1-FVAR(2)
 Sof(C13)=Sof(H13A)=Sof(H13B)=Sof(C14)=Sof(H14A)=Sof(H14B)=Sof(H14C)=FVAR(2)
 Sof(C20')=Sof(H20C)=Sof(H20D)=Sof(H20E)=1-FVAR(3)
 Sof(C20)=Sof(H20A)=Sof(H20B)=Sof(C21)=Sof(H21A)=Sof(H21B)=Sof(H21C)=FVAR(3)
6.a Secondary CH2 refined with riding coordinates:
 C6(H6A,H6B), C13(H13A,H13B), C20(H20A,H20B)
6.b Me refined with riding coordinates:
 C7(H7A,H7B,H7C), C14(H14A,H14B,H14C), C21(H21A,H21B,H21C)
6.c Aromatic/amide H refined with riding coordinates:
 C2(H2), C4(H4), C5(H5), C9(H9), C11(H11), C12(H12), C16(H16), C18(H18),
 C19(H19)
6.d Idealised Me refined as rotating group:
 C6'(H6'A,H6'B,H6'C), C13'(H13C,H13D,H13E), C20'(H20C,H20D,H20E)
;

loop_
_space_group_symop_id
_space_group_symop_operation_xyz
1 'x, y, z'
2 '-x, y+1/2, -z+1/2'
3 '-x, -y, -z'
4 'x, -y-1/2, z-1/2'

loop_
_atom_site_label
_atom_site_type_symbol
_atom_site_fract_x
_atom_site_fract_y
_atom_site_fract_z
_atom_site_U_iso_or_equiv
_atom_site_adp_type
_atom_site_occupancy
_atom_site_symmetry_multiplicity
_atom_site_calc_flag
_atom_site_disorder_assembly
_atom_site_disorder_group
_atom_site_refinement_flags_posn
_atom_site_refinement_flags_adp
Zn1 Zn 0.0000 0.0000 0.0000 0.02440(13) Uani 1 2 d . . S T
N1 N -0.1424(3) 0.1369(2) 0.03200(9) 0.0304(5) Uani 1 1 d A . . .
C2 C -0.1463(4) 0.2456(3) 0.01606(13) 0.0424(7) Uani 1 1 d A . . .
H2 H -0.0854 0.2756 -0.0108 0.051 Uiso 1 1 calc . . R .
N3 N -0.2493(4) 0.3081(3) 0.04335(12) 0.0572(9) Uani 1 1 d . . . .
C4 C -0.3136(4) 0.2333(4) 0.07904(13) 0.0534(10) Uani 1 1 d A . . .
H4 H -0.3883 0.2514 0.1038 0.064 Uiso 1 1 calc . . R .
C5 C -0.2492(3) 0.1294(3) 0.07176(12) 0.0410(7) Uani 1 1 d . . . .
H5 H -0.2729 0.0625 0.0906 0.049 Uiso 1 1 calc A . R .
C6 C -0.2903(9) 0.4282(6) 0.0358(2) 0.110(3) Uani 0.540(4) 1 d A 1 D .
H6A H -0.3097 0.4453 -0.0037 0.132 Uiso 0.540(4) 1 calc A 1 R .
H6B H -0.3880 0.4445 0.0528 0.132 Uiso 0.540(4) 1 calc A 1 R .
C7 C -0.1681(15) 0.4970(8) 0.0596(6) 0.117(6) Uani 0.540(4) 1 d A 1 D .
H7A H -0.1972 0.5768 0.0542 0.176 Uiso 0.540(4) 1 calc A 1 R .
H7B H -0.0718 0.4816 0.0423 0.176 Uiso 0.540(4) 1 calc A 1 R .
H7C H -0.1499 0.4808 0.0988 0.176 Uiso 0.540(4) 1 calc A 1 R .
C6' C -0.2903(9) 0.4282(6) 0.0358(2) 0.110(3) Uani 0.460(4) 1 d A 2 . .
H6'A H -0.2378 0.4723 0.0661 0.165 Uiso 0.460(4) 1 calc A 2 GR .
H6'B H -0.4045 0.4374 0.0351 0.165 Uiso 0.460(4) 1 calc A 2 GR .
H6'C H -0.2558 0.4551 0.0012 0.165 Uiso 0.460(4) 1 calc A 2 GR .
N8 N 0.1678(3) 0.0059(2) 0.07522(9) 0.0281(5) Uani 1 1 d B . . .
C9 C 0.1511(3) 0.0567(3) 0.12343(11) 0.0328(6) Uani 1 1 d B . . .
H9 H 0.0602 0.0972 0.1313 0.039 Uiso 1 1 calc . . R .
N10 N 0.2831(3) 0.0420(3) 0.15964(10) 0.0369(6) Uani 1 1 d . . . .
C11 C 0.3899(4) -0.0207(3) 0.13330(13) 0.0416(7) Uani 1 1 d B . . .
H11 H 0.4918 -0.0442 0.1480 0.050 Uiso 1 1 calc . . R .
C12 C 0.3188(3) -0.0421(3) 0.08136(12) 0.0378(7) Uani 1 1 d . . . .
H12 H 0.3652 -0.0832 0.0539 0.045 Uiso 1 1 calc B . R .
C13 C 0.3062(4) 0.0844(4) 0.21718(13) 0.0532(10) Uani 0.112(9) 1 d B 1 D .
H13A H 0.2182 0.1350 0.2243 0.064 Uiso 0.112(9) 1 calc B 1 R .
H13B H 0.4054 0.1281 0.2230 0.064 Uiso 0.112(9) 1 calc B 1 R .
C14 C 0.313(4) -0.0164(18) 0.2563(11) 0.044(8) Uiso 0.112(9) 1 d B 1 D .
H14A H 0.3280 0.0110 0.2941 0.067 Uiso 0.112(9) 1 calc B 1 R .
H14B H 0.4007 -0.0658 0.2493 0.067 Uiso 0.112(9) 1 calc B 1 R .
H14C H 0.2140 -0.0589 0.2506 0.067 Uiso 0.112(9) 1 calc B 1 R .
C13' C 0.3062(4) 0.0844(4) 0.21718(13) 0.0532(10) Uani 0.888(9) 1 d B 2 . .
H13C H 0.3239 0.1663 0.2170 0.080 Uiso 0.888(9) 1 calc B 2 GR .
H13D H 0.3977 0.0468 0.2367 0.080 Uiso 0.888(9) 1 calc B 2 GR .
H13E H 0.2122 0.0677 0.2355 0.080 Uiso 0.888(9) 1 calc B 2 GR .
N15 N -0.1461(2) -0.1267(2) 0.03940(9) 0.0279(5) Uani 1 1 d C . . .
C16 C -0.1218(3) -0.1648(3) 0.09123(11) 0.0342(6) Uani 1 1 d C . . .
H16 H -0.0294 -0.1498 0.1150 0.041 Uiso 1 1 calc . . R .
N17 N -0.2454(3) -0.2271(2) 0.10561(10) 0.0341(5) Uani 1 1 d . . . .
C18 C -0.3567(3) -0.2310(3) 0.05995(12) 0.0366(7) Uani 1 1 d C . . .
H18 H -0.4553 -0.2689 0.0572 0.044 Uiso 1 1 calc . . R .
C19 C -0.2947(3) -0.1687(3) 0.01966(11) 0.0333(6) Uani 1 1 d . . . .
H19 H -0.3451 -0.1563 -0.0160 0.040 Uiso 1 1 calc C . R .
C20 C -0.2576(4) -0.2809(4) 0.16011(14) 0.0524(9) Uani 0.098(9) 1 d C 1 D .
H20A H -0.1660 -0.3316 0.1687 0.063 Uiso 0.098(9) 1 calc C 1 R .
H20B H -0.3537 -0.3282 0.1579 0.063 Uiso 0.098(9) 1 calc C 1 R .
C21 C -0.263(6) -0.196(3) 0.2066(14) 0.068(14) Uiso 0.098(9) 1 d C 1 D .
H21A H -0.2711 -0.2372 0.2409 0.101 Uiso 0.098(9) 1 calc C 1 R .
H21B H -0.3554 -0.1471 0.1990 0.101 Uiso 0.098(9) 1 calc C 1 R .
H21C H -0.1675 -0.1502 0.2098 0.101 Uiso 0.098(9) 1 calc C 1 R .
C20' C -0.2576(4) -0.2809(4) 0.16011(14) 0.0524(9) Uani 0.902(9) 1 d C 2 . .
H20C H -0.1770 -0.3399 0.1665 0.079 Uiso 0.902(9) 1 calc C 2 GR .
H20D H -0.3621 -0.3148 0.1607 0.079 Uiso 0.902(9) 1 calc C 2 GR .
H20E H -0.2415 -0.2234 0.1888 0.079 Uiso 0.902(9) 1 calc C 2 GR .
C22 C 0.2369(4) 0.3923(3) 0.12340(18) 0.0542(9) Uani 1 1 d . . . .
F23 F 0.3632(3) 0.3306(3) 0.14347(13) 0.0873(9) Uani 1 1 d . . . .
F24 F 0.1112(3) 0.3550(2) 0.14625(13) 0.0725(7) Uani 1 1 d . . . .
F25 F 0.2115(4) 0.3708(2) 0.06926(11) 0.0799(8) Uani 1 1 d . . . .
S26 S 0.27168(11) 0.54649(9) 0.13443(3) 0.0474(2) Uani 1 1 d . . . .
O27 O 0.4116(4) 0.5670(3) 0.10715(13) 0.0800(11) Uani 1 1 d . . . .
O28 O 0.1278(4) 0.5998(2) 0.11287(10) 0.0571(7) Uani 1 1 d . . . .
N29 N 0.3178(3) 0.5543(4) 0.19927(12) 0.0591(9) Uani 1 1 d . . . .
S30 S 0.19345(11) 0.57353(12) 0.24257(3) 0.0615(3) Uani 1 1 d . . . .
O31 O 0.2579(5) 0.5270(4) 0.29503(12) 0.1009(14) Uani 1 1 d . . . .
O32 O 0.0294(3) 0.5488(3) 0.22382(12) 0.0681(9) Uani 1 1 d . . . .
C33 C 0.2007(5) 0.7282(5) 0.25337(15) 0.0709(14) Uani 1 1 d . . . .
F34 F 0.3450(3) 0.7615(3) 0.27394(13) 0.1081(12) Uani 1 1 d . . . .
F35 F 0.0984(4) 0.7557(3) 0.29003(11) 0.1011(11) Uani 1 1 d . . . .
F36 F 0.1584(3) 0.7858(2) 0.20646(10) 0.0754(7) Uani 1 1 d . . . .

loop_
_atom_site_aniso_label
_atom_site_aniso_U_11
_atom_site_aniso_U_22
_atom_site_aniso_U_33
_atom_site_aniso_U_23
_atom_site_aniso_U_13
_atom_site_aniso_U_12
Zn1 0.0199(2) 0.0358(3) 0.0179(2) 0.00034(16) 0.00380(14) -0.00251(17)
N1 0.0248(10) 0.0462(14) 0.0207(10) -0.0020(10) 0.0045(8) 0.0022(10)
C2 0.0478(17) 0.0492(19) 0.0316(14) 0.0034(13) 0.0112(13) 0.0147(15)
N3 0.071(2) 0.068(2) 0.0342(14) 0.0060(14) 0.0155(14) 0.0418(17)
C4 0.0433(17) 0.091(3) 0.0270(14) 0.0008(16) 0.0087(13) 0.0319(19)
C5 0.0303(14) 0.069(2) 0.0246(13) 0.0001(14) 0.0079(11) 0.0058(14)
C6 0.171(6) 0.101(4) 0.066(3) 0.030(3) 0.052(4) 0.096(5)
C7 0.126(11) 0.063(6) 0.153(13) -0.023(7) -0.034(10) 0.040(7)
C6' 0.171(6) 0.101(4) 0.066(3) 0.030(3) 0.052(4) 0.096(5)
N8 0.0238(10) 0.0403(13) 0.0205(10) 0.0001(9) 0.0034(8) -0.0039(9)
C9 0.0263(13) 0.0483(18) 0.0240(12) -0.0033(12) 0.0030(10) -0.0041(12)
N10 0.0278(11) 0.0599(16) 0.0226(11) -0.0032(11) 0.0007(9) -0.0070(11)
C11 0.0277(14) 0.064(2) 0.0318(15) -0.0003(14) -0.0015(12) 0.0044(14)
C12 0.0280(13) 0.0553(19) 0.0299(14) -0.0031(13) 0.0014(11) 0.0044(13)
C13 0.0393(17) 0.091(3) 0.0284(15) -0.0112(17) -0.0007(13) -0.0086(18)
C13' 0.0393(17) 0.091(3) 0.0284(15) -0.0112(17) -0.0007(13) -0.0086(18)
N15 0.0221(10) 0.0386(13) 0.0232(10) 0.0022(9) 0.0036(8) -0.0022(9)
C16 0.0240(12) 0.0498(18) 0.0278(13) 0.0112(12) -0.0024(10) -0.0066(12)
N17 0.0283(11) 0.0448(14) 0.0286(11) 0.0142(10) 0.0005(9) -0.0047(10)
C18 0.0253(13) 0.0481(18) 0.0354(14) 0.0120(13) -0.0017(11) -0.0093(12)
C19 0.0266(13) 0.0453(17) 0.0269(12) 0.0045(12) -0.0025(10) -0.0067(12)
C20 0.0488(19) 0.071(3) 0.0360(16) 0.0276(17) -0.0015(14) -0.0154(18)
C20' 0.0488(19) 0.071(3) 0.0360(16) 0.0276(17) -0.0015(14) -0.0154(18)
C22 0.0437(18) 0.056(2) 0.066(2) 0.0034(19) 0.0204(17) -0.0028(17)
F23 0.0554(14) 0.096(2) 0.114(2) 0.0186(17) 0.0258(15) 0.0233(14)
F24 0.0525(13) 0.0513(13) 0.120(2) 0.0186(13) 0.0410(14) -0.0057(10)
F25 0.106(2) 0.0600(15) 0.0758(17) -0.0246(13) 0.0198(15) -0.0207(14)
S26 0.0527(5) 0.0615(6) 0.0307(4) -0.0071(4) 0.0168(3) -0.0219(4)
O27 0.088(2) 0.095(2) 0.0656(18) -0.0308(17) 0.0488(17) -0.0528(19)
O28 0.0870(19) 0.0512(15) 0.0318(11) 0.0031(10) -0.0002(12) -0.0094(14)
N29 0.0269(13) 0.115(3) 0.0351(14) -0.0129(17) 0.0032(11) 0.0095(16)
S30 0.0428(5) 0.1180(9) 0.0245(4) 0.0121(4) 0.0071(3) 0.0372(5)
O31 0.106(3) 0.166(4) 0.0301(13) 0.0171(18) 0.0050(15) 0.071(3)
O32 0.0384(13) 0.106(2) 0.0635(17) 0.0283(17) 0.0216(12) 0.0219(15)
C33 0.048(2) 0.128(4) 0.0341(17) -0.018(2) -0.0042(15) 0.023(2)
F34 0.0614(16) 0.172(3) 0.0844(19) -0.066(2) -0.0236(14) 0.0145(19)
F35 0.093(2) 0.152(3) 0.0608(16) -0.0129(18) 0.0225(15) 0.059(2)
F36 0.0802(17) 0.0947(19) 0.0484(13) -0.0085(13) -0.0078(12) -0.0013(15)

loop_
_atom_type_symbol
_atom_type_description
_atom_type_scat_dispersion_real
_atom_type_scat_dispersion_imag
_atom_type_scat_source
C C 0.0033 0.0016 'International Tables Vol C Tables 4.2.6.8 and 6.1.1.4'
H H 0.0000 0.0000 'International Tables Vol C Tables 4.2.6.8 and 6.1.1.4'
F F 0.0171 0.0103 'International Tables Vol C Tables 4.2.6.8 and 6.1.1.4'
N N 0.0061 0.0033 'International Tables Vol C Tables 4.2.6.8 and 6.1.1.4'
O O 0.0106 0.0060 'International Tables Vol C Tables 4.2.6.8 and 6.1.1.4'
S S 0.1246 0.1234 'International Tables Vol C Tables 4.2.6.8 and 6.1.1.4'
Zn Zn 0.2839 1.4301 'International Tables Vol C Tables 4.2.6.8 and 6.1.1.4'

loop_
_geom_angle_atom_site_label_1
_geom_angle_atom_site_label_2
_geom_angle_atom_site_label_3
_geom_angle
_geom_angle_site_symmetry_1
_geom_angle_site_symmetry_3
N1 Zn1 N1 180.0 3 .
N1 Zn1 N8 89.29(8) 3 .
N1 Zn1 N8 90.71(8) . .
N1 Zn1 N8 90.71(8) 3 3
N1 Zn1 N8 89.29(8) . 3
N1 Zn1 N15 89.10(9) 3 3
N1 Zn1 N15 90.90(9) . 3
N1 Zn1 N15 89.10(9) . .
N1 Zn1 N15 90.90(9) 3 .
N8 Zn1 N8 180.00(7) 3 .
N8 Zn1 N15 89.92(8) . 3
N8 Zn1 N15 90.08(8) 3 3
N8 Zn1 N15 90.08(8) . .
N8 Zn1 N15 89.92(8) 3 .
N15 Zn1 N15 180.00(10) . 3
C2 N1 Zn1 126.37(19) . .
C2 N1 C5 105.3(3) . .
C5 N1 Zn1 128.3(2) . .
N1 C2 N3 111.7(3) . .
C2 N3 C4 106.2(3) . .
C2 N3 C6 127.9(4) . .
C4 N3 C6 125.9(3) . .
C5 C4 N3 107.3(3) . .
C4 C5 N1 109.5(3) . .
C7 C6 N3 110.5(6) . .
C9 N8 Zn1 128.93(19) . .
C9 N8 C12 105.2(2) . .
C12 N8 Zn1 125.81(18) . .
N8 C9 N10 111.1(3) . .
C9 N10 C11 107.5(2) . .
C9 N10 C13 126.3(3) . .
C11 N10 C13 126.3(3) . .
C12 C11 N10 106.4(3) . .
C11 C12 N8 109.8(3) . .
N10 C13 C14 109.2(12) . .
C16 N15 Zn1 126.52(18) . .
C16 N15 C19 104.9(2) . .
C19 N15 Zn1 127.81(18) . .
N15 C16 N17 112.1(2) . .
C16 N17 C18 106.9(2) . .
C16 N17 C20 126.0(2) . .
C18 N17 C20 127.0(2) . .
C19 C18 N17 106.2(2) . .
C18 C19 N15 109.8(2) . .
N17 C20 C21 113.8(19) . .
F23 C22 S26 111.4(3) . .
F24 C22 F23 108.3(3) . .
F24 C22 F25 107.3(3) . .
F24 C22 S26 112.7(3) . .
F25 C22 F23 107.5(3) . .
F25 C22 S26 109.5(3) . .
O27 S26 C22 102.91(18) . .
O27 S26 N29 108.61(18) . .
O28 S26 C22 104.94(17) . .
O28 S26 O27 118.1(2) . .
O28 S26 N29 117.18(16) . .
N29 S26 C22 102.7(2) . .
S30 N29 S26 123.93(18) . .
N29 S30 C33 102.8(2) . .
O31 S30 N29 108.66(19) . .
O31 S30 O32 117.9(2) . .
O31 S30 C33 104.0(2) . .
O32 S30 N29 116.31(17) . .
O32 S30 C33 105.13(19) . .
F34 C33 S30 111.1(3) . .
F34 C33 F35 107.9(3) . .
F34 C33 F36 109.2(4) . .
F35 C33 S30 108.5(4) . .
F36 C33 S30 111.8(3) . .
F36 C33 F35 108.1(4) . .

loop_
_geom_bond_atom_site_label_1
_geom_bond_atom_site_label_2
_geom_bond_distance
_geom_bond_site_symmetry_2
Zn1 N1 2.170(2) .
Zn1 N1 2.170(2) 3
Zn1 N8 2.178(2) .
Zn1 N8 2.178(2) 3
Zn1 N15 2.186(2) 3
Zn1 N15 2.186(2) .
N1 C2 1.315(4) .
N1 C5 1.377(3) .
C2 N3 1.346(4) .
N3 C4 1.368(5) .
N3 C6 1.439(6) .
C4 C5 1.336(5) .
C6 C7 1.374(8) .
N8 C9 1.322(3) .
N8 C12 1.375(4) .
C9 N10 1.347(4) .
N10 C11 1.357(4) .
N10 C13 1.465(4) .
C11 C12 1.353(4) .
C13 C14 1.497(10) .
N15 C16 1.320(3) .
N15 C19 1.374(3) .
C16 N17 1.335(4) .
N17 C18 1.368(4) .
N17 C20 1.466(4) .
C18 C19 1.354(4) .
C20 C21 1.492(10) .
C22 F23 1.325(4) .
C22 F24 1.309(4) .
C22 F25 1.324(5) .
C22 S26 1.823(4) .
S26 O27 1.419(3) .
S26 O28 1.405(3) .
S26 N29 1.573(3) .
N29 S30 1.562(3) .
S30 O31 1.428(3) .
S30 O32 1.430(3) .
S30 C33 1.809(6) .
C33 F34 1.315(5) .
C33 F35 1.329(4) .
C33 F36 1.329(5) .
